data_7222612
loop_
_publ_author_name
'Mishra, R.'
'Poettgen, R.'
'Kotzyba, G.'

_publ_section_title
;
 New metal-rich compounds Nb Ir Si, Nb Ir Ge, and Ta Ir Si synthesis,
 structure and magnetic properties
;
_journal_name_full
;
Zeitschrift fuer Naturforschung, Teil B. Anorganische Chemie, Organische 
Chemie (42,1987-)
;
_journal_page_first 463
_journal_page_last 468
_journal_volume 56
_journal_year 2001
_chemical_formula_sum 'Ge Ir Nb'
_chemical_name_systematic 'Nb Ir Ge'
_space_group_IT_number 62
_symmetry_space_group_name_Hall '-P 2ac 2n'
_symmetry_space_group_name_H-M 'P n m a'
_cell_angle_alpha 90
_cell_angle_beta 90
_cell_angle_gamma 90
_cell_formula_units_Z 4
_cell_length_a 6.4548
_cell_length_b 3.8921
_cell_length_c 7.4111
_cell_volume 186.187
_citation_journal_id_ASTM ZNBSEN
_cod_data_source_file Mishra_ZNBSEN_2001_226.cif
_cod_data_source_block Ge1Ir1Nb1
_cod_original_formula_sum 'Ge1 Ir1 Nb1'
_cod_database_code 7222612

loop_
_symmetry_equiv_pos_as_xyz
x,y,z
-x+1/2,-y,z+1/2
x+1/2,-y+1/2,-z+1/2
-x,y+1/2,-z
-x,-y,-z
x-1/2,y,-z-1/2
-x-1/2,y-1/2,z-1/2
x,-y-1/2,z

loop_
_atom_site_label
_atom_site_type_symbol
_atom_site_fract_x
_atom_site_fract_y
_atom_site_fract_z
_atom_site_occupancy
_atom_site_U_iso_or_equiv
Nb1 Nb 0.9746 0.25 0.6787 1 0.0
Ir1 Ir 0.355 0.25 0.4382 1 0.0
Ge1 Ge 0.7389 0.25 0.3753 1 0.0
